data_7235386
loop_
_publ_author_name
'Kumar, A. Sudheer'
'Kommu, Nagarjuna'
'Ghule, Vikas D.'
'Sahoo, Akhila K.'

_publ_section_title
;
 Synthesis of trifluoromethyl-substituted N-aryl-poly-1,2,3-triazole
 derivatives
;
_journal_issue 21
_journal_name_full 'Journal of Materials Chemistry A'
_journal_page_first 7917
_journal_paper_doi 10.1039/c3ta15184k
_journal_volume 2
_journal_year 2014
_chemical_formula_moiety '0.13(C18 H8 Cl2 F6 N8 O4)'
_chemical_formula_sum 'C H Cl0.06 F N O'
_chemical_formula_weight 64.24
_space_group_crystal_system monoclinic
_space_group_IT_number 14
_space_group_name_Hall '-P 2ybc'
_space_group_name_H-M_alt 'P 1 21/c 1'
_atom_sites_solution_hydrogens geom
_atom_sites_solution_primary direct
_atom_sites_solution_secondary difmap
_audit_creation_date 2012-06-22
_audit_creation_method
;
  Olex2 1.1
  (compiled 2011.11.01 svn.r2039, GUI svn.r3906)
;
_cell_angle_alpha 90.00
_cell_angle_beta 90.465(13)
_cell_angle_gamma 90.00
_cell_formula_units_Z 16
_cell_length_a 14.580(2)
_cell_length_b 13.1345(19)
_cell_length_c 5.7684(6)
_cell_measurement_reflns_used 519
_cell_measurement_temperature 293(2)
_cell_measurement_theta_max 28.8381
_cell_measurement_theta_min 2.7883
_cell_volume 1104.6(2)
_computing_cell_refinement
;
CrysAlisPro, Agilent Technologies,
Version 1.171.35.19 (release 27-10-2011 CrysAlis171 .NET)
(compiled Oct 27 2011,15:02:11)
;
_computing_data_collection
;
CrysAlisPro, Agilent Technologies,
Version 1.171.35.19 (release 27-10-2011 CrysAlis171 .NET)
(compiled Oct 27 2011,15:02:11)
;
_computing_data_reduction
;
CrysAlisPro, Agilent Technologies,
Version 1.171.35.19 (release 27-10-2011 CrysAlis171 .NET)
(compiled Oct 27 2011,15:02:11)
;
_computing_molecular_graphics
;
O. V. Dolomanov, L. J. Bourhis, R. J. Gildea, J. A. K. Howard and H. Puschmann,
OLEX2: a complete structure solution, refinement and analysis program.
J. Appl. Cryst. (2009). 42, 339-341.
;
_computing_publication_material
;
O. V. Dolomanov, L. J. Bourhis, R. J. Gildea, J. A. K. Howard and H. Puschmann,
OLEX2: a complete structure solution, refinement and analysis program.
J. Appl. Cryst. (2009). 42, 339-341.
;
_computing_structure_refinement
;
XL, G.M. Sheldrick, Acta Cryst.
(2008). A64, 112-122
;
_computing_structure_solution
;
XS, G.M. Sheldrick, Acta Cryst.
(2008). A64, 112-122
;
_diffrn_ambient_temperature 293(2)
_diffrn_detector_area_resol_mean 16.3291
_diffrn_measured_fraction_theta_full 0.716
_diffrn_measured_fraction_theta_max 0.716
_diffrn_measurement_details
;
#__ type_ start__ end____ width___ exp.time_
  1 omega  -32.00   86.00   1.0000   56.0000
omega____ theta____ kappa____ phi______ frames
    -       18.5441    0.0000   90.0000 118

#__ type_ start__ end____ width___ exp.time_
  2 omega  -25.00    0.00   1.0000   56.0000
omega____ theta____ kappa____ phi______ frames
    -      -18.7003  -99.0000 -180.0000 25
;
_diffrn_measurement_device_type 'Xcalibur, Eos, Gemini'
_diffrn_measurement_method '\w scans'
_diffrn_orient_matrix_UB_11 0.0327735000
_diffrn_orient_matrix_UB_12 -0.0276079000
_diffrn_orient_matrix_UB_13 0.0666679000
_diffrn_orient_matrix_UB_21 -0.0218160000
_diffrn_orient_matrix_UB_22 -0.0462507000
_diffrn_orient_matrix_UB_23 -0.0319213000
_diffrn_orient_matrix_UB_31 0.0284697000
_diffrn_orient_matrix_UB_32 -0.0038664000
_diffrn_orient_matrix_UB_33 -0.0984846000
_diffrn_radiation_monochromator graphite
_diffrn_radiation_type 'Mo K\a'
_diffrn_radiation_wavelength 0.7107
_diffrn_reflns_av_R_equivalents 0.0379
_diffrn_reflns_av_unetI/netI 0.1055
_diffrn_reflns_limit_h_max 8
_diffrn_reflns_limit_h_min -19
_diffrn_reflns_limit_k_max 16
_diffrn_reflns_limit_k_min -12
_diffrn_reflns_limit_l_max 7
_diffrn_reflns_limit_l_min -7
_diffrn_reflns_number 3107
_diffrn_reflns_theta_full 28.97
_diffrn_reflns_theta_max 28.97
_diffrn_reflns_theta_min 2.79
_diffrn_source 'Enhance (Mo) X-ray Source'
_exptl_absorpt_coefficient_mu 0.229
_exptl_absorpt_correction_T_max 1.00000
_exptl_absorpt_correction_T_min 0.33736
_exptl_absorpt_correction_type multi-scan
_exptl_absorpt_process_details
;
CrysAlisPro, Agilent Technologies,
Version 1.171.35.19 (release 27-10-2011 CrysAlis171 .NET)
(compiled Oct 27 2011,15:02:11)
Empirical absorption correction using spherical harmonics,
 implemented in SCALE3 ABSPACK scaling algorithm.
;
_exptl_crystal_density_diffrn 1.545
_exptl_crystal_density_method 'not measured'
_exptl_crystal_F_000 513
_refine_diff_density_max 0.192
_refine_diff_density_min -0.357
_refine_diff_density_rms 0.056
_refine_ls_extinction_method none
_refine_ls_goodness_of_fit_ref 0.845
_refine_ls_hydrogen_treatment mixed
_refine_ls_matrix_type full
_refine_ls_number_parameters 172
_refine_ls_number_reflns 2092
_refine_ls_number_restraints 0
_refine_ls_restrained_S_all 0.845
_refine_ls_R_factor_all 0.1342
_refine_ls_R_factor_gt 0.0651
_refine_ls_shift/su_max 0.000
_refine_ls_shift/su_mean 0.000
_refine_ls_structure_factor_coef Fsqd
_refine_ls_weighting_details 'calc w=1/[\s^2^(Fo^2^)+(0.1000P)^2^+0.0000P] where P=(Fo^2^+2Fc^2^)/3'
_refine_ls_weighting_scheme calc
_refine_ls_wR_factor_gt 0.1513
_refine_ls_wR_factor_ref 0.2132
_reflns_number_gt 933
_reflns_number_total 2092
_reflns_threshold_expression >2sigma(I)
_cod_data_source_file c3ta15184k2.cif
_cod_data_source_block aks58
_cod_original_cell_volume 1104.7(2)
_cod_database_code 7235386
_chemical_oxdiff_formula 'C H N O F'
_chemical_oxdiff_usercomment Sudheer
_reflns_odcompleteness_completeness 84.25
_reflns_odcompleteness_iscentric 1
_reflns_odcompleteness_theta 26.32

loop_
_space_group_symop_id
_space_group_symop_operation_xyz
1 'x, y, z'
2 '-x, y+1/2, -z+1/2'
3 '-x, -y, -z'
4 'x, -y-1/2, z-1/2'

loop_
_atom_site_label
_atom_site_type_symbol
_atom_site_fract_x
_atom_site_fract_y
_atom_site_fract_z
_atom_site_U_iso_or_equiv
_atom_site_adp_type
_atom_site_occupancy
_atom_site_symmetry_multiplicity
_atom_site_calc_flag
_atom_site_refinement_flags
Cl1 Cl 0.56309(10) 0.14933(13) 0.0321(3) 0.0733(6) Uani 1 1 d .
N2 N 0.7733(3) 0.1582(3) 0.1690(7) 0.0477(11) Uani 1 1 d .
F3 F 0.7211(3) -0.2050(3) -0.5357(5) 0.0829(11) Uani 1 1 d .
O4 O 0.8511(3) 0.1921(3) 0.1644(6) 0.0634(11) Uani 1 1 d .
F5 F 0.6632(3) -0.0927(3) -0.7560(5) 0.0867(12) Uani 1 1 d .
N6 N 0.8618(3) -0.0703(3) -0.4405(6) 0.0434(10) Uani 1 1 d .
O7 O 0.7200(3) 0.1697(3) 0.3294(6) 0.0693(12) Uani 1 1 d .
N8 N 0.9430(3) -0.1056(4) -0.7338(7) 0.0601(13) Uani 1 1 d .
C9 C 0.7422(3) 0.0951(4) -0.0280(8) 0.0409(11) Uani 1 1 d .
C10 C 0.6515(3) 0.0826(4) -0.0894(8) 0.0454(12) Uani 1 1 d .
C11 C 0.7892(3) -0.0240(4) -0.3203(8) 0.0436(12) Uani 1 1 d .
C12 C 0.9343(4) -0.1212(4) -0.3511(8) 0.0531(14) Uani 1 1 d .
H12 H 0.9468 -0.1368 -0.1968 0.064 Uiso 1 1 calc R
C13 C 0.6962(3) -0.0428(4) -0.3708(7) 0.0454(12) Uani 1 1 d .
C14 C 0.6665(4) -0.1240(5) -0.5364(9) 0.0607(15) Uani 1 1 d .
C15 C 0.8110(3) 0.0448(4) -0.1462(7) 0.0428(12) Uani 1 1 d .
H15 H 0.8721 0.0572 -0.1086 0.051 Uiso 1 1 calc R
C16 C 0.6300(3) 0.0120(4) -0.2601(8) 0.0498(13) Uani 1 1 d .
H16 H 0.5688 0.0016 -0.3004 0.060 Uiso 1 1 calc R
N17 N 0.8680(3) -0.0594(4) -0.6725(6) 0.0568(12) Uani 1 1 d .
F18 F 0.5833(3) -0.1578(3) -0.4893(7) 0.1049(15) Uani 1 1 d .
C19 C 0.9849(4) -0.1442(4) -0.5428(9) 0.0583(15) Uani 1 1 d .
H19 H 1.0396 -0.1807 -0.5420 0.070 Uiso 1 1 calc R

loop_
_atom_site_aniso_label
_atom_site_aniso_U_11
_atom_site_aniso_U_22
_atom_site_aniso_U_33
_atom_site_aniso_U_23
_atom_site_aniso_U_13
_atom_site_aniso_U_12
Cl1 0.0520(9) 0.0796(11) 0.0886(12) -0.0068(9) 0.0133(8) 0.0103(8)
N2 0.060(3) 0.040(2) 0.043(2) 0.0028(19) 0.001(2) -0.004(2)
F3 0.122(3) 0.053(2) 0.073(2) -0.0083(18) -0.011(2) -0.006(2)
O4 0.064(2) 0.064(3) 0.062(2) -0.0081(19) -0.0038(19) -0.017(2)
F5 0.129(3) 0.080(3) 0.0506(18) 0.0026(17) -0.0239(18) -0.027(2)
N6 0.056(3) 0.042(2) 0.032(2) -0.0013(18) 0.002(2) 0.007(2)
O7 0.083(3) 0.073(3) 0.052(2) -0.017(2) 0.017(2) -0.001(2)
N8 0.072(3) 0.062(3) 0.046(3) 0.000(2) 0.012(2) 0.009(3)
C9 0.047(3) 0.038(2) 0.038(2) -0.001(2) 0.003(2) -0.005(2)
C10 0.043(3) 0.042(3) 0.051(3) 0.005(2) 0.010(2) -0.001(2)
C11 0.055(3) 0.038(3) 0.038(2) 0.004(2) 0.003(2) -0.001(2)
C12 0.065(4) 0.055(3) 0.039(3) 0.001(2) -0.009(3) 0.013(3)
C13 0.054(3) 0.046(3) 0.036(2) 0.004(2) -0.003(2) -0.006(3)
C14 0.072(4) 0.060(4) 0.050(3) -0.006(3) -0.007(3) -0.011(3)
C15 0.046(3) 0.045(3) 0.038(2) 0.005(2) -0.004(2) -0.001(2)
C16 0.042(3) 0.059(3) 0.049(3) 0.009(3) -0.005(2) -0.009(3)
N17 0.069(3) 0.072(3) 0.029(2) -0.002(2) 0.007(2) 0.015(3)
F18 0.087(3) 0.117(3) 0.110(3) -0.035(2) 0.014(2) -0.062(3)
C19 0.060(4) 0.047(3) 0.067(4) -0.006(3) -0.001(3) 0.015(3)

loop_
_atom_type_symbol
_atom_type_description
_atom_type_scat_dispersion_real
_atom_type_scat_dispersion_imag
_atom_type_scat_source
C C 0.0033 0.0016 'International Tables Vol C Tables 4.2.6.8 and 6.1.1.4'
H H 0.0000 0.0000 'International Tables Vol C Tables 4.2.6.8 and 6.1.1.4'
N N 0.0061 0.0033 'International Tables Vol C Tables 4.2.6.8 and 6.1.1.4'
O O 0.0106 0.0060 'International Tables Vol C Tables 4.2.6.8 and 6.1.1.4'
F F 0.0171 0.0103 'International Tables Vol C Tables 4.2.6.8 and 6.1.1.4'
Cl Cl 0.1484 0.1585 'International Tables Vol C Tables 4.2.6.8 and 6.1.1.4'

loop_
_geom_angle_atom_site_label_1
_geom_angle_atom_site_label_2
_geom_angle_atom_site_label_3
_geom_angle
O4 N2 O7 124.7(4)
O4 N2 C9 117.9(4)
O7 N2 C9 117.4(4)
C12 N6 C11 128.0(4)
N17 N6 C11 120.0(4)
N17 N6 C12 111.9(4)
N17 N8 C19 109.1(4)
C10 C9 N2 123.6(5)
C10 C9 C15 121.0(5)
C15 C9 N2 115.4(4)
C9 C10 Cl1 124.0(4)
C9 C10 C16 118.2(5)
C16 C10 Cl1 117.8(4)
C13 C11 N6 123.3(4)
C15 C11 N6 118.0(4)
C15 C11 C13 118.7(5)
N6 C12 C19 103.1(4)
C11 C13 C14 122.2(5)
C16 C13 C11 119.6(5)
C16 C13 C14 118.2(5)
F3 C14 F5 105.5(5)
F3 C14 C13 113.5(5)
F5 C14 C13 113.3(5)
F18 C14 F3 106.3(5)
F18 C14 F5 105.8(5)
F18 C14 C13 111.8(5)
C9 C15 C11 120.3(5)
C13 C16 C10 121.8(5)
N8 N17 N6 106.5(4)
N8 C19 C12 109.4(5)

loop_
_geom_bond_atom_site_label_1
_geom_bond_atom_site_label_2
_geom_bond_distance
Cl1 C10 1.713(5)
N2 O4 1.220(5)
N2 O7 1.222(5)
N2 C9 1.475(6)
F3 C14 1.329(6)
F5 C14 1.332(6)
N6 C11 1.409(6)
N6 C12 1.350(6)
N6 N17 1.349(5)
N8 N17 1.302(6)
N8 C19 1.354(7)
C9 C10 1.376(6)
C9 C15 1.385(6)
C10 C16 1.387(7)
C11 C13 1.406(7)
C11 C15 1.386(6)
C12 C19 1.368(7)
C13 C14 1.494(7)
C13 C16 1.367(6)
C14 F18 1.321(6)
